data_7250539
loop_
_publ_author_name
'Lin, Yang'
'Zhang, Wenxi'
'Lv, Yanjie'
'Zhao, Yihe'
'Cui, Hongtao'
'Sun, Jing'
'Li, Xiao'
'Zhou, Dongling'
'Su, Zhongmin'

_publ_section_title
;
 Lanthanide metal--organic frameworks as multifunctional sensors for
 chemicals and temperature
;
_journal_issue 25
_journal_name_full CrystEngComm
_journal_page_first 4351
_journal_page_last 4359
_journal_paper_doi 10.1039/D5CE00382B
_journal_volume 27
_journal_year 2025
_chemical_formula_moiety 'C23 H11 Eu N3 O11'
_chemical_formula_sum 'C23 H11 Eu N3 O11'
_chemical_formula_weight 657.31
_space_group_crystal_system monoclinic
_space_group_IT_number 15
_space_group_name_Hall '-C 2yc'
_space_group_name_H-M_alt 'C 1 2/c 1'
_atom_sites_solution_hydrogens geom
_atom_sites_solution_primary iterative
_audit_creation_date 2024-11-06
_audit_creation_method
;
Olex2 1.3
(compiled 2020.11.12 svn.r5f609507 for OlexSys, GUI svn.r6408)
;
_audit_update_record
;
2024-11-12 deposited with the CCDC.	2025-05-23 downloaded from the CCDC.
;
_cell_angle_alpha 90
_cell_angle_beta 118.632(2)
_cell_angle_gamma 90
_cell_formula_units_Z 8
_cell_length_a 28.4963(16)
_cell_length_b 10.0575(5)
_cell_length_c 27.113(2)
_cell_measurement_reflns_used 9940
_cell_measurement_temperature 293(2)
_cell_measurement_theta_max 25.055
_cell_measurement_theta_min 2.483
_cell_volume 6820.4(7)
_computing_cell_refinement 'SAINT V8.38A (Bruker, 2018)'
_computing_data_reduction 'SAINT V8.38A (Bruker, 2018)'
_computing_molecular_graphics 'Olex2 1.3 (Dolomanov et al., 2009)'
_computing_publication_material 'Olex2 1.3 (Dolomanov et al., 2009)'
_computing_structure_refinement 'SHELXL 2018/3 (Sheldrick, 2015)'
_computing_structure_solution 'olex2.solve (Bourhis et al., 2015)'
_diffrn_ambient_temperature 293(2)
_diffrn_measured_fraction_theta_full 0.967
_diffrn_measured_fraction_theta_max 0.967
_diffrn_measurement_device_type 'CCD area detector'
_diffrn_measurement_method 'phi and omega scans'
_diffrn_radiation_monochromator graphite
_diffrn_radiation_type MoK\a
_diffrn_radiation_wavelength 0.71073
_diffrn_reflns_av_R_equivalents 0.0404
_diffrn_reflns_av_unetI/netI 0.0317
_diffrn_reflns_Laue_measured_fraction_full 0.967
_diffrn_reflns_Laue_measured_fraction_max 0.967
_diffrn_reflns_limit_h_max 33
_diffrn_reflns_limit_h_min -33
_diffrn_reflns_limit_k_max 11
_diffrn_reflns_limit_k_min -11
_diffrn_reflns_limit_l_max 32
_diffrn_reflns_limit_l_min -32
_diffrn_reflns_number 24599
_diffrn_reflns_point_group_measured_fraction_full 0.967
_diffrn_reflns_point_group_measured_fraction_max 0.967
_diffrn_reflns_theta_full 24.999
_diffrn_reflns_theta_max 24.999
_diffrn_reflns_theta_min 2.522
_diffrn_source_current 0.9
_diffrn_source_power 0.0405
_diffrn_source_voltage 45.0
_exptl_absorpt_coefficient_mu 1.887
_exptl_absorpt_correction_T_max 0.7452
_exptl_absorpt_correction_T_min 0.5671
_exptl_absorpt_correction_type none
_exptl_absorpt_process_details
;
 SADABS 2016/2: Krause, L., Herbst-Irmer, R., Sheldrick G.M. & Stalke D.,
 J. Appl. Cryst. 48 (2015) 3-10
;
_exptl_crystal_colour colourless
_exptl_crystal_density_diffrn 1.280
_exptl_crystal_description block
_exptl_crystal_F_000 2568
_exptl_crystal_size_max 0.22
_exptl_crystal_size_mid 0.21
_exptl_crystal_size_min 0.21
_refine_diff_density_max 1.891
_refine_diff_density_min -0.707
_refine_diff_density_rms 0.113
_refine_ls_extinction_method none
_refine_ls_goodness_of_fit_ref 1.086
_refine_ls_hydrogen_treatment constr
_refine_ls_matrix_type full
_refine_ls_number_parameters 353
_refine_ls_number_reflns 5798
_refine_ls_number_restraints 12
_refine_ls_restrained_S_all 1.085
_refine_ls_R_factor_all 0.0454
_refine_ls_R_factor_gt 0.0375
_refine_ls_shift/su_max 0.005
_refine_ls_shift/su_mean 0.000
_refine_ls_structure_factor_coef Fsqd
_refine_ls_weighting_details 'w=1/[\s^2^(Fo^2^)+(0.0418P)^2^+49.1404P] where P=(Fo^2^+2Fc^2^)/3'
_refine_ls_weighting_scheme calc
_refine_ls_wR_factor_gt 0.0947
_refine_ls_wR_factor_ref 0.0975
_reflns_Friedel_coverage 0.000
_reflns_number_gt 5038
_reflns_number_total 5798
_reflns_threshold_expression 'I > 2\s(I)'
_cod_data_source_file d5ce00382b2.cif
_cod_data_source_block CUST-924
_cod_depositor_comments 'Adding full bibliography for 7250536--7250544.cif.'
_cod_original_cell_volume 6820.3(8)
_cod_database_code 7250539
_shelx_shelxl_version_number 2018/3
_shelx_space_group_comment
;
The symmetry employed for this shelxl refinement is uniquely defined
by the following loop, which should always be used as a source of
symmetry information in preference to the above space-group names.
They are only intended as comments.
;
_olex2_refinement_description
;
1. Fixed Uiso
 At 1.2 times of:
  All C(H) groups, All N(H) groups
2. Uiso/Uaniso restraints and constraints
Uanis(Eu1) \\sim Ueq: with sigma of 0.01 and sigma for terminal atoms of 0.02
Uanis(O4) \\sim Ueq: with sigma of 0.01 and sigma for terminal atoms of 0.02
3. Others
 Sof(O4A)=1-FVAR(1)
 Sof(O4)=FVAR(1)
4.a Aromatic/amide H refined with riding coordinates:
 N3(H3), C23(H23), C20(H20), C17(H17), N2(H2), C3(H3A), C8(H8), C6(H6),
 C11(H11), C12(H12), C13(H13)
;
_olex2_submission_special_instructions 'No special instructions were received'

loop_
_space_group_symop_operation_xyz
'x, y, z'
'-x, y, -z+1/2'
'x+1/2, y+1/2, z'
'-x+1/2, y+1/2, -z+1/2'
'-x, -y, -z'
'x, -y, z-1/2'
'-x+1/2, -y+1/2, -z'
'x+1/2, -y+1/2, z-1/2'

loop_
_atom_site_label
_atom_site_type_symbol
_atom_site_fract_x
_atom_site_fract_y
_atom_site_fract_z
_atom_site_U_iso_or_equiv
_atom_site_adp_type
_atom_site_occupancy
_atom_site_site_symmetry_order
_atom_site_calc_flag
_atom_site_refinement_flags_posn
_atom_site_refinement_flags_adp
_atom_site_refinement_flags_occupancy
_atom_site_disorder_assembly
_atom_site_disorder_group
Eu1 Eu 0.35966(2) 0.68116(2) 0.66949(2) 0.02352(10) Uani 1 1 d . U . . .
O1 O 0.23368(14) 0.8108(3) 0.36261(14) 0.0324(8) Uani 1 1 d . . . . .
O10 O 0.62699(19) 0.5343(3) 0.75663(15) 0.0493(11) Uani 1 1 d . . . . .
O7 O 0.62947(17) -0.1769(3) 0.75492(15) 0.0396(9) Uani 1 1 d . . . . .
N3 N 0.57425(19) 0.1889(4) 0.61046(16) 0.0325(10) Uani 1 1 d . . . . .
H3 H 0.551727 0.252475 0.594772 0.039 Uiso 1 1 calc R U . . .
O8 O 0.64937(18) -0.0777(4) 0.83197(14) 0.0462(11) Uani 1 1 d . . . . .
O5 O 0.40952(19) 0.4255(5) 0.38130(16) 0.0594(13) Uani 1 1 d . . . . .
O2 O 0.2641(2) 0.6921(5) 0.31913(16) 0.0612(14) Uani 1 1 d . . . . .
C23 C 0.60967(19) 0.0607(5) 0.69703(19) 0.0264(10) Uani 1 1 d . . . . .
H23 H 0.602737 -0.018646 0.677150 0.032 Uiso 1 1 calc R U . . .
O3 O 0.3205(2) 0.7206(6) 0.56950(17) 0.0710(16) Uani 1 1 d . . . . .
C21 C 0.63019(19) 0.0592(4) 0.75420(19) 0.0237(10) Uani 1 1 d . . . . .
O6 O 0.6139(2) 0.0134(4) 0.59446(17) 0.0595(13) Uani 1 1 d . . . . .
O9 O 0.65666(19) 0.4322(4) 0.83560(14) 0.0497(11) Uani 1 1 d . . . . .
C16 C 0.59933(19) 0.1811(5) 0.66905(19) 0.0256(10) Uani 1 1 d . . . . .
N1 N 0.51030(16) 0.2436(4) 0.50138(16) 0.0266(9) Uani 1 1 d . . . . .
C20 C 0.6407(2) 0.1769(4) 0.78330(19) 0.0263(10) Uani 1 1 d . . . . .
H20 H 0.654829 0.175721 0.822135 0.032 Uiso 1 1 calc R U . . .
C17 C 0.6101(2) 0.2996(5) 0.6983(2) 0.0286(11) Uani 1 1 d . . . . .
H17 H 0.603404 0.380181 0.679309 0.034 Uiso 1 1 calc R U . . .
N2 N 0.43057(17) 0.4288(4) 0.47093(16) 0.0325(10) Uani 1 1 d . . . . .
H2 H 0.452270 0.399294 0.503889 0.039 Uiso 1 1 calc R U . . .
C5 C 0.3565(2) 0.6550(5) 0.5688(2) 0.0321(12) Uani 1 1 d . . . . .
C18 C 0.6305(2) 0.2976(4) 0.7552(2) 0.0281(11) Uani 1 1 d . . . . .
C4 C 0.3540(2) 0.6325(5) 0.51537(19) 0.0289(11) Uani 1 1 d . . . . .
C3 C 0.3127(2) 0.6917(5) 0.4658(2) 0.0298(11) Uani 1 1 d . . . . .
H3A H 0.287199 0.746365 0.467489 0.036 Uiso 1 1 calc R U . . .
C22 C 0.6368(2) -0.0713(5) 0.78187(19) 0.0276(11) Uani 1 1 d . . . . .
C8 C 0.3507(2) 0.5828(5) 0.41779(19) 0.0286(11) Uani 1 1 d . . . . .
H8 H 0.350404 0.566034 0.383934 0.034 Uiso 1 1 calc R U . . .
C2 C 0.3117(2) 0.6666(5) 0.4171(2) 0.0268(10) Uani 1 1 d . . . . .
C6 C 0.3930(2) 0.5475(5) 0.51620(19) 0.0313(11) Uani 1 1 d . . . . .
H6 H 0.419195 0.510862 0.549569 0.038 Uiso 1 1 calc R U . . .
C7 C 0.39101(19) 0.5210(5) 0.46711(19) 0.0285(11) Uani 1 1 d . . . . .
C19 C 0.6393(2) 0.4283(4) 0.7846(2) 0.0275(11) Uani 1 1 d . . . . .
C11 C 0.4855(2) 0.2176(6) 0.4066(2) 0.0401(13) Uani 1 1 d . . . . .
H11 H 0.464835 0.241289 0.369016 0.048 Uiso 1 1 calc R U . . .
C1 C 0.2672(2) 0.7271(5) 0.3623(2) 0.0307(11) Uani 1 1 d . . . . .
C10 C 0.4796(2) 0.2788(5) 0.44725(19) 0.0272(10) Uani 1 1 d . . . . .
C15 C 0.5821(2) 0.1079(5) 0.5776(2) 0.0315(11) Uani 1 1 d . . . . .
C9 C 0.4370(2) 0.3855(5) 0.4301(2) 0.0330(12) Uani 1 1 d . . . . .
C14 C 0.5473(2) 0.1460(5) 0.5165(2) 0.0278(11) Uani 1 1 d . . . . .
C12 C 0.5240(3) 0.1168(7) 0.4228(2) 0.0500(16) Uani 1 1 d . . . . .
H12 H 0.528647 0.073694 0.395177 0.060 Uiso 1 1 calc R U . . .
C13 C 0.5554(2) 0.0783(6) 0.4783(2) 0.0426(14) Uani 1 1 d . . . . .
H13 H 0.580418 0.010253 0.488492 0.051 Uiso 1 1 calc R U . . .
O11 O 0.4561(2) 0.7096(7) 0.7260(3) 0.097(2) Uani 1 1 d . . . . .
O4 O 0.383(2) 0.575(3) 0.6064(19) 0.044(8) Uani 0.30(8) 1 d . U P A 1
O4A O 0.3990(9) 0.617(4) 0.6151(5) 0.067(6) Uani 0.70(8) 1 d . . P A 2

loop_
_atom_site_aniso_label
_atom_site_aniso_U_11
_atom_site_aniso_U_22
_atom_site_aniso_U_33
_atom_site_aniso_U_23
_atom_site_aniso_U_13
_atom_site_aniso_U_12
Eu1 0.03404(16) 0.02099(14) 0.01701(13) 0.00091(9) 0.01342(11) 0.00573(10)
O1 0.0326(19) 0.0349(19) 0.0295(18) 0.0046(15) 0.0147(16) 0.0111(16)
O10 0.103(3) 0.0168(18) 0.0282(19) 0.0027(16) 0.031(2) 0.000(2)
O7 0.076(3) 0.0200(18) 0.0298(19) 0.0027(15) 0.031(2) 0.0010(18)
N3 0.051(3) 0.026(2) 0.020(2) 0.0045(17) 0.017(2) 0.013(2)
O8 0.094(3) 0.0229(19) 0.0283(19) 0.0025(15) 0.034(2) 0.0075(19)
O5 0.077(3) 0.082(3) 0.031(2) 0.023(2) 0.036(2) 0.042(3)
O2 0.083(3) 0.076(3) 0.026(2) 0.013(2) 0.028(2) 0.046(3)
C23 0.036(3) 0.021(2) 0.023(2) -0.0007(19) 0.015(2) 0.003(2)
O3 0.081(3) 0.111(4) 0.028(2) 0.020(2) 0.032(2) 0.063(3)
C21 0.033(3) 0.018(2) 0.022(2) 0.0025(18) 0.015(2) 0.0025(19)
O6 0.089(3) 0.060(3) 0.037(2) 0.016(2) 0.036(2) 0.046(3)
O9 0.098(3) 0.024(2) 0.0236(19) 0.0007(15) 0.026(2) 0.003(2)
C16 0.032(3) 0.025(2) 0.020(2) 0.0003(19) 0.013(2) 0.004(2)
N1 0.033(2) 0.029(2) 0.023(2) -0.0033(17) 0.0171(18) 0.0018(18)
C20 0.038(3) 0.023(2) 0.021(2) 0.0036(19) 0.016(2) -0.001(2)
C17 0.043(3) 0.019(2) 0.024(2) 0.0040(19) 0.017(2) 0.003(2)
N2 0.038(2) 0.043(3) 0.0188(19) 0.0067(18) 0.0159(19) 0.018(2)
C5 0.041(3) 0.038(3) 0.022(2) 0.003(2) 0.018(2) 0.010(2)
C18 0.043(3) 0.019(2) 0.026(2) 0.0021(19) 0.019(2) -0.001(2)
C4 0.033(3) 0.036(3) 0.022(2) -0.001(2) 0.017(2) 0.002(2)
C3 0.035(3) 0.034(3) 0.026(2) 0.007(2) 0.019(2) 0.014(2)
C22 0.040(3) 0.023(3) 0.025(2) 0.003(2) 0.020(2) 0.001(2)
C8 0.034(3) 0.035(3) 0.021(2) 0.001(2) 0.017(2) 0.007(2)
C2 0.031(3) 0.025(2) 0.024(2) 0.003(2) 0.013(2) 0.005(2)
C6 0.033(3) 0.044(3) 0.019(2) 0.006(2) 0.015(2) 0.011(2)
C7 0.029(3) 0.035(3) 0.024(2) 0.005(2) 0.015(2) 0.011(2)
C19 0.039(3) 0.020(2) 0.027(3) -0.001(2) 0.019(2) -0.004(2)
C11 0.045(3) 0.055(3) 0.020(2) 0.000(2) 0.016(2) 0.014(3)
C1 0.034(3) 0.034(3) 0.023(2) 0.002(2) 0.012(2) 0.007(2)
C10 0.035(3) 0.031(3) 0.022(2) 0.000(2) 0.018(2) 0.004(2)
C15 0.043(3) 0.027(3) 0.027(3) 0.005(2) 0.019(2) 0.009(2)
C9 0.035(3) 0.044(3) 0.025(3) 0.009(2) 0.019(2) 0.011(2)
C14 0.038(3) 0.026(2) 0.025(2) 0.002(2) 0.020(2) 0.004(2)
C12 0.064(4) 0.065(4) 0.027(3) -0.007(3) 0.027(3) 0.018(3)
C13 0.054(4) 0.042(3) 0.037(3) -0.001(2) 0.026(3) 0.021(3)
O11 0.055(3) 0.144(6) 0.087(4) -0.031(4) 0.031(3) -0.004(4)
O4 0.046(13) 0.048(13) 0.041(10) 0.006(6) 0.023(9) 0.025(7)
O4A 0.043(7) 0.144(14) 0.015(4) 0.005(6) 0.016(4) 0.028(9)

loop_
_atom_type_symbol
_atom_type_description
_atom_type_scat_dispersion_real
_atom_type_scat_dispersion_imag
_atom_type_scat_source
C C 0.0033 0.0016 'International Tables Vol C Tables 4.2.6.8 and 6.1.1.4'
H H 0.0000 0.0000 'International Tables Vol C Tables 4.2.6.8 and 6.1.1.4'
Eu Eu -0.1578 3.6682 'International Tables Vol C Tables 4.2.6.8 and 6.1.1.4'
N N 0.0061 0.0033 'International Tables Vol C Tables 4.2.6.8 and 6.1.1.4'
O O 0.0106 0.0060 'International Tables Vol C Tables 4.2.6.8 and 6.1.1.4'

loop_
_geom_angle_atom_site_label_1
_geom_angle_atom_site_label_2
_geom_angle_atom_site_label_3
_geom_angle
_geom_angle_site_symmetry_1
_geom_angle_site_symmetry_3
_geom_angle_publ_flag
O1 Eu1 O7 87.48(13) 7_566 2_666 ?
O1 Eu1 O8 82.47(14) 7_566 2_666 ?
O1 Eu1 O3 75.47(15) 7_566 . ?
O1 Eu1 O9 82.51(14) 7_566 2_656 ?
O1 Eu1 C22 85.58(13) 7_566 2_666 ?
O1 Eu1 C19 88.04(13) 7_566 2_656 ?
O1 Eu1 O11 162.76(17) 7_566 . ?
O10 Eu1 O1 91.67(14) 2_656 7_566 ?
O10 Eu1 O7 75.25(12) 2_656 2_666 ?
O10 Eu1 O8 127.40(11) 2_656 2_666 ?
O10 Eu1 O3 148.32(18) 2_656 . ?
O10 Eu1 O9 51.81(11) 2_656 2_656 ?
O10 Eu1 C22 101.62(12) 2_656 2_666 ?
O10 Eu1 C19 26.14(13) 2_656 2_656 ?
O10 Eu1 O11 82.3(2) 2_656 . ?
O10 Eu1 O4 110.1(6) 2_656 . ?
O7 Eu1 O8 52.38(11) 2_666 2_666 ?
O7 Eu1 O3 131.52(14) 2_666 . ?
O7 Eu1 O9 125.47(11) 2_666 2_656 ?
O7 Eu1 C22 26.39(12) 2_666 2_666 ?
O7 Eu1 C19 100.93(12) 2_666 2_656 ?
O7 Eu1 O11 75.38(18) 2_666 . ?
O8 Eu1 O9 164.92(16) 2_666 2_656 ?
O8 Eu1 C22 26.04(12) 2_666 2_666 ?
O8 Eu1 C19 151.83(12) 2_666 2_656 ?
O8 Eu1 O11 88.4(2) 2_666 . ?
O3 Eu1 O8 80.22(15) . 2_666 ?
O3 Eu1 O9 97.28(16) . 2_656 ?
O3 Eu1 C22 106.00(16) . 2_666 ?
O3 Eu1 C19 122.92(17) . 2_656 ?
O3 Eu1 O11 117.4(2) . . ?
O9 Eu1 C22 150.22(13) 2_656 2_666 ?
O9 Eu1 C19 25.73(12) 2_656 2_656 ?
C22 Eu1 C19 127.07(13) 2_666 2_656 ?
O11 Eu1 O9 105.8(2) . 2_656 ?
O11 Eu1 C22 79.89(19) . 2_666 ?
O11 Eu1 C19 93.3(2) . 2_656 ?
O4 Eu1 O1 114.0(14) . 7_566 ?
O4 Eu1 O7 157.2(14) . 2_666 ?
O4 Eu1 O8 120.0(7) . 2_666 ?
O4 Eu1 O3 53.3(10) . . ?
O4 Eu1 O9 68.0(9) . 2_656 ?
O4 Eu1 C22 141.5(9) . 2_666 ?
O4 Eu1 C19 88.1(7) . 2_656 ?
O4 Eu1 O11 83.2(14) . . ?
O4A Eu1 O3 55.9(3) . . ?
O4A Eu1 C19 97.0(10) . 2_656 ?
O4A Eu1 O11 72.0(7) . . ?
C1 O1 Eu1 137.1(3) . 7_566 ?
C19 O10 Eu1 97.7(3) . 2_656 ?
C22 O7 Eu1 95.1(3) . 2_646 ?
C16 N3 H3 117.3 . . ?
C15 N3 H3 117.3 . . ?
C15 N3 C16 125.4(4) . . ?
C22 O8 Eu1 93.5(3) . 2_646 ?
C21 C23 H23 120.2 . . ?
C21 C23 C16 119.6(4) . . ?
C16 C23 H23 120.2 . . ?
C5 O3 Eu1 89.4(3) . . ?
C23 C21 C20 119.8(4) . . ?
C23 C21 C22 117.8(4) . . ?
C20 C21 C22 122.3(4) . . ?
C19 O9 Eu1 90.3(3) . 2_656 ?
C23 C16 N3 122.1(4) . . ?
C17 C16 N3 117.1(4) . . ?
C17 C16 C23 120.6(4) . . ?
C10 N1 C14 121.7(4) . . ?
C21 C20 H20 119.7 . . ?
C21 C20 C18 120.5(4) . . ?
C18 C20 H20 119.7 . . ?
C16 C17 H17 120.2 . . ?
C18 C17 C16 119.6(4) . . ?
C18 C17 H17 120.2 . . ?
C7 N2 H2 116.8 . . ?
C9 N2 H2 116.8 . . ?
C9 N2 C7 126.5(4) . . ?
O3 C5 C4 117.5(5) . . ?
O3 C5 O4 121.9(15) . . ?
O3 C5 O4A 122.5(7) . . ?
O4 C5 C4 116.3(14) . . ?
O4A C5 C4 119.6(6) . . ?
C20 C18 C19 122.6(4) . . ?
C17 C18 C20 119.8(4) . . ?
C17 C18 C19 117.5(4) . . ?
C3 C4 C5 120.4(4) . . ?
C6 C4 C5 115.3(4) . . ?
C6 C4 C3 124.3(4) . . ?
C4 C3 H3A 120.9 . . ?
C2 C3 C4 118.2(4) . . ?
C2 C3 H3A 120.9 . . ?
O7 C22 Eu1 58.5(2) . 2_646 ?
O7 C22 C21 120.9(4) . . ?
O8 C22 Eu1 60.4(3) . 2_646 ?
O8 C22 O7 118.7(4) . . ?
O8 C22 C21 120.4(4) . . ?
C21 C22 Eu1 175.3(4) . 2_646 ?
C2 C8 H8 118.0 . . ?
C2 C8 C7 124.0(4) . . ?
C7 C8 H8 118.0 . . ?
C3 C2 C8 117.7(4) . . ?
C3 C2 C1 119.9(4) . . ?
C8 C2 C1 122.4(4) . . ?
C4 C6 H6 121.5 . . ?
C7 C6 C4 117.1(4) . . ?
C7 C6 H6 121.5 . . ?
C8 C7 N2 127.4(4) . . ?
C6 C7 N2 113.9(4) . . ?
C6 C7 C8 118.7(4) . . ?
O10 C19 Eu1 56.2(2) . 2_656 ?
O10 C19 C18 119.9(4) . . ?
O9 C19 Eu1 64.0(3) . 2_656 ?
O9 C19 O10 119.9(4) . . ?
O9 C19 C18 120.2(4) . . ?
C18 C19 Eu1 172.0(4) . 2_656 ?
C10 C11 H11 121.3 . . ?
C10 C11 C12 117.4(5) . . ?
C12 C11 H11 121.3 . . ?
O1 C1 C2 121.7(4) . . ?
O2 C1 O1 120.1(5) . . ?
O2 C1 C2 118.2(5) . . ?
N1 C10 C9 121.7(4) . . ?
C11 C10 N1 120.3(5) . . ?
C11 C10 C9 118.0(4) . . ?
N3 C15 C14 110.6(4) . . ?
O6 C15 N3 124.2(5) . . ?
O6 C15 C14 125.2(4) . . ?
O5 C9 N2 122.2(5) . . ?
O5 C9 C10 124.1(4) . . ?
N2 C9 C10 113.7(4) . . ?
N1 C14 C15 121.4(4) . . ?
C13 C14 N1 122.0(5) . . ?
C13 C14 C15 116.6(4) . . ?
C11 C12 H12 118.5 . . ?
C13 C12 C11 123.1(5) . . ?
C13 C12 H12 118.5 . . ?
C14 C13 C12 115.6(5) . . ?
C14 C13 H13 122.2 . . ?
C12 C13 H13 122.2 . . ?
C5 O4 Eu1 91.5(13) . . ?
C5 O4A Eu1 91.1(6) . . ?

loop_
_geom_bond_atom_site_label_1
_geom_bond_atom_site_label_2
_geom_bond_distance
_geom_bond_site_symmetry_2
_geom_bond_publ_flag
Eu1 O1 2.371(3) 7_566 ?
Eu1 O10 2.369(4) 2_656 ?
Eu1 O7 2.393(3) 2_666 ?
Eu1 O8 2.437(4) 2_666 ?
Eu1 O3 2.419(4) . ?
Eu1 O9 2.539(4) 2_656 ?
Eu1 C22 2.796(5) 2_666 ?
Eu1 C19 2.825(5) 2_656 ?
Eu1 O11 2.439(6) . ?
Eu1 O4 2.37(3) . ?
Eu1 O4A 2.332(11) . ?
O1 C1 1.277(6) . ?
O10 C19 1.256(6) . ?
O7 C22 1.248(6) . ?
N3 H3 0.8600 . ?
N3 C16 1.397(6) . ?
N3 C15 1.304(6) . ?
O8 C22 1.230(6) . ?
O5 C9 1.239(6) . ?
O2 C1 1.184(6) . ?
C23 H23 0.9300 . ?
C23 C21 1.370(6) . ?
C23 C16 1.383(6) . ?
O3 C5 1.227(6) . ?
C21 C20 1.374(6) . ?
C21 C22 1.478(6) . ?
O6 C15 1.239(6) . ?
O9 C19 1.227(6) . ?
C16 C17 1.383(6) . ?
N1 C10 1.347(6) . ?
N1 C14 1.352(6) . ?
C20 H20 0.9300 . ?
C20 C18 1.388(6) . ?
C17 H17 0.9300 . ?
C17 C18 1.362(7) . ?
N2 H2 0.8600 . ?
N2 C7 1.425(6) . ?
N2 C9 1.281(6) . ?
C5 C4 1.434(6) . ?
C5 O4 1.23(3) . ?
C5 O4A 1.316(12) . ?
C18 C19 1.495(6) . ?
C4 C3 1.423(7) . ?
C4 C6 1.393(7) . ?
C3 H3A 0.9300 . ?
C3 C2 1.332(7) . ?
C8 H8 0.9300 . ?
C8 C2 1.387(7) . ?
C8 C7 1.422(7) . ?
C2 C1 1.542(7) . ?
C6 H6 0.9300 . ?
C6 C7 1.332(6) . ?
C11 H11 0.9300 . ?
C11 C10 1.342(7) . ?
C11 C12 1.400(8) . ?
C10 C9 1.517(7) . ?
C15 C14 1.517(7) . ?
C14 C13 1.348(7) . ?
C12 H12 0.9300 . ?
C12 C13 1.386(8) . ?
C13 H13 0.9300 . ?

loop_
_geom_torsion_atom_site_label_1
_geom_torsion_atom_site_label_2
_geom_torsion_atom_site_label_3
_geom_torsion_atom_site_label_4
_geom_torsion
_geom_torsion_site_symmetry_1
_geom_torsion_site_symmetry_2
_geom_torsion_site_symmetry_3
_geom_torsion_site_symmetry_4
_geom_torsion_publ_flag
Eu1 O1 C1 O2 63.9(8) 7_566 . . . ?
Eu1 O1 C1 C2 -114.6(5) 7_566 . . . ?
Eu1 O10 C19 O9 -5.6(6) 2_656 . . . ?
Eu1 O10 C19 C18 171.8(4) 2_656 . . . ?
Eu1 O7 C22 O8 4.9(5) 2_646 . . . ?
Eu1 O7 C22 C21 -174.6(4) 2_646 . . . ?
Eu1 O8 C22 O7 -4.8(5) 2_646 . . . ?
Eu1 O8 C22 C21 174.7(4) 2_646 . . . ?
Eu1 O3 C5 C4 176.2(5) . . . . ?
Eu1 O3 C5 O4 20(3) . . . . ?
Eu1 O3 C5 O4A -11(2) . . . . ?
Eu1 O9 C19 O10 5.2(5) 2_656 . . . ?
Eu1 O9 C19 C18 -172.2(4) 2_656 . . . ?
N3 C16 C17 C18 174.7(5) . . . . ?
N3 C15 C14 N1 -5.9(7) . . . . ?
N3 C15 C14 C13 173.6(5) . . . . ?
C23 C21 C20 C18 0.3(8) . . . . ?
C23 C21 C22 O7 7.6(7) . . . . ?
C23 C21 C22 O8 -171.9(5) . . . . ?
C23 C16 C17 C18 -0.7(8) . . . . ?
O3 C5 C4 C3 3.7(8) . . . . ?
O3 C5 C4 C6 -174.3(6) . . . . ?
O3 C5 O4 Eu1 -21(3) . . . . ?
O3 C5 O4A Eu1 11(3) . . . . ?
C21 C23 C16 N3 -174.5(5) . . . . ?
C21 C23 C16 C17 0.8(8) . . . . ?
C21 C20 C18 C17 -0.3(8) . . . . ?
C21 C20 C18 C19 177.5(5) . . . . ?
O6 C15 C14 N1 174.1(5) . . . . ?
O6 C15 C14 C13 -6.4(8) . . . . ?
C16 N3 C15 O6 -1.0(9) . . . . ?
C16 N3 C15 C14 179.0(5) . . . . ?
C16 C23 C21 C20 -0.5(7) . . . . ?
C16 C23 C21 C22 175.5(5) . . . . ?
C16 C17 C18 C20 0.5(8) . . . . ?
C16 C17 C18 C19 -177.5(5) . . . . ?
N1 C10 C9 O5 176.5(5) . . . . ?
N1 C10 C9 N2 -5.5(8) . . . . ?
N1 C14 C13 C12 0.9(9) . . . . ?
C20 C21 C22 O7 -176.5(5) . . . . ?
C20 C21 C22 O8 4.1(8) . . . . ?
C20 C18 C19 O10 -176.7(5) . . . . ?
C20 C18 C19 O9 0.8(8) . . . . ?
C17 C18 C19 O10 1.2(8) . . . . ?
C17 C18 C19 O9 178.6(5) . . . . ?
C5 C4 C3 C2 -179.2(5) . . . . ?
C5 C4 C6 C7 178.1(5) . . . . ?
C4 C5 O4 Eu1 -176.9(5) . . . . ?
C4 C5 O4A Eu1 -175.9(5) . . . . ?
C4 C3 C2 C8 0.8(7) . . . . ?
C4 C3 C2 C1 179.2(5) . . . . ?
C4 C6 C7 N2 -177.3(5) . . . . ?
C4 C6 C7 C8 1.5(8) . . . . ?
C3 C4 C6 C7 0.1(8) . . . . ?
C3 C2 C1 O1 6.3(8) . . . . ?
C3 C2 C1 O2 -172.3(5) . . . . ?
C22 C21 C20 C18 -175.6(5) . . . . ?
C8 C2 C1 O1 -175.4(5) . . . . ?
C8 C2 C1 O2 6.0(8) . . . . ?
C2 C8 C7 N2 176.5(5) . . . . ?
C2 C8 C7 C6 -2.1(8) . . . . ?
C6 C4 C3 C2 -1.4(8) . . . . ?
C7 N2 C9 O5 3.1(9) . . . . ?
C7 N2 C9 C10 -174.9(5) . . . . ?
C7 C8 C2 C3 0.9(8) . . . . ?
C7 C8 C2 C1 -177.4(5) . . . . ?
C11 C10 C9 O5 -4.6(9) . . . . ?
C11 C10 C9 N2 173.3(5) . . . . ?
C11 C12 C13 C14 -1.0(10) . . . . ?
C10 N1 C14 C15 179.3(5) . . . . ?
C10 N1 C14 C13 -0.2(8) . . . . ?
C10 C11 C12 C13 0.3(10) . . . . ?
C15 N3 C16 C23 -38.3(8) . . . . ?
C15 N3 C16 C17 146.3(5) . . . . ?
C15 C14 C13 C12 -178.5(5) . . . . ?
C9 N2 C7 C8 0.5(9) . . . . ?
C9 N2 C7 C6 179.2(5) . . . . ?
C14 N1 C10 C11 -0.6(8) . . . . ?
C14 N1 C10 C9 178.1(5) . . . . ?
C12 C11 C10 N1 0.6(9) . . . . ?
C12 C11 C10 C9 -178.3(5) . . . . ?
O4 C5 C4 C3 161(3) . . . . ?
O4 C5 C4 C6 -17(3) . . . . ?
O4A C5 C4 C3 -170(2) . . . . ?
O4A C5 C4 C6 12(2) . . . . ?
